data_7034076
loop_
_publ_author_name
'Bacon, Catherine E.'
'Mansour, Liz'
'Hayward, John J.'
'Rawson, Jeremy M.'

_publ_section_title
;
 Intramolecular N-coordination in ketiminoboranes.
;
_journal_issue 12
_journal_name_full 'Dalton transactions (Cambridge, England : 2003)'
_journal_page_first 5284
_journal_page_last 5287
_journal_paper_doi 10.1039/c5dt00196j
_journal_volume 44
_journal_year 2015
_chemical_formula_moiety 'C15 H19 B N3,C4 H8 O, Cl'
_chemical_formula_sum 'C19 H27 B Cl N3 O'
_chemical_formula_weight 359.71
_chemical_name_systematic
; 
 ? 
;
_space_group_IT_number 4
_symmetry_cell_setting monoclinic
_symmetry_space_group_name_Hall 'P 2yb'
_symmetry_space_group_name_H-M 'P 1 21 1'
_atom_sites_solution_hydrogens geom
_atom_sites_solution_primary direct
_atom_sites_solution_secondary difmap
_audit_creation_method SHELXL-97
_audit_update_record
;
2015-01-13 deposited with the CCDC.
2015-02-16 downloaded from the CCDC.
;
_cell_angle_alpha 90.00
_cell_angle_beta 99.1807(12)
_cell_angle_gamma 90.00
_cell_formula_units_Z 4
_cell_length_a 9.38350(10)
_cell_length_b 12.8596(3)
_cell_length_c 16.6196(3)
_cell_measurement_reflns_used 22890
_cell_measurement_temperature 180(2)
_cell_measurement_theta_max 29.13
_cell_measurement_theta_min 1.02
_cell_volume 1979.77(6)
_computing_cell_refinement 'HKL Scalepack (Otwinowski & Minor 1997)'
_computing_data_reduction
;
 HKL Denzo and Scalepack (Otwinowski & Minor 1997)
;
_computing_publication_material 'SHELXL-97 (Sheldrick 1997)'
_computing_structure_refinement 'SHELXL-97 (Sheldrick 1997)'
_computing_structure_solution 'SHELXS (Sheldrick)'
_diffrn_ambient_temperature 180(2)
_diffrn_measured_fraction_theta_full 0.999
_diffrn_measured_fraction_theta_max 0.999
_diffrn_measurement_device_type 'Nonius Kappa CCD'
_diffrn_measurement_method 'Thin slice \w and \f scans'
_diffrn_radiation_source 'fine-focus sealed tube'
_diffrn_radiation_type MoK\a
_diffrn_radiation_wavelength 0.71073
_diffrn_reflns_av_R_equivalents 0.0505
_diffrn_reflns_av_sigmaI/netI 0.0502
_diffrn_reflns_limit_h_max 11
_diffrn_reflns_limit_h_min -11
_diffrn_reflns_limit_k_max 16
_diffrn_reflns_limit_k_min -16
_diffrn_reflns_limit_l_max 20
_diffrn_reflns_limit_l_min -20
_diffrn_reflns_number 25481
_diffrn_reflns_theta_full 26.37
_diffrn_reflns_theta_max 26.37
_diffrn_reflns_theta_min 2.69
_exptl_absorpt_coefficient_mu 0.204
_exptl_absorpt_correction_T_max 0.979
_exptl_absorpt_correction_T_min 0.886
_exptl_absorpt_correction_type multi-scan
_exptl_absorpt_process_details
;
multi-scan from symmetry-related measurements 
 Sortav (Blessing 1995)
;
_exptl_crystal_colour yellow
_exptl_crystal_density_diffrn 1.207
_exptl_crystal_density_method 'not measured'
_exptl_crystal_description block
_exptl_crystal_F_000 768
_exptl_crystal_size_max 0.21
_exptl_crystal_size_mid 0.16
_exptl_crystal_size_min 0.12
_refine_diff_density_max 0.300
_refine_diff_density_min -0.344
_refine_diff_density_rms 0.087
_refine_ls_abs_structure_details 'Flack H D (1983), Acta Cryst. A39, 876-881'
_refine_ls_abs_structure_Flack 0.54(6)
_refine_ls_extinction_method none
_refine_ls_goodness_of_fit_ref 1.041
_refine_ls_hydrogen_treatment constr
_refine_ls_matrix_type full
_refine_ls_number_parameters 453
_refine_ls_number_reflns 7194
_refine_ls_number_restraints 1
_refine_ls_restrained_S_all 1.041
_refine_ls_R_factor_all 0.0633
_refine_ls_R_factor_gt 0.0454
_refine_ls_shift/su_max 0.000
_refine_ls_shift/su_mean 0.000
_refine_ls_structure_factor_coef Fsqd
_refine_ls_weighting_details 'calc w=1/[\s^2^(Fo^2^)+(0.0379P)^2^+1.0161P] where P=(Fo^2^+2Fc^2^)/3'
_refine_ls_weighting_scheme calc
_refine_ls_wR_factor_gt 0.0973
_refine_ls_wR_factor_ref 0.1058
_reflns_number_gt 6037
_reflns_number_total 7194
_reflns_threshold_expression >2sigma(I)
_cod_data_source_file c5dt00196j2.cif
_cod_data_source_block cmpnd_4c
_cod_depositor_comments 'Adding full bibliography for 7034074--7034076.cif.'
_cod_original_sg_symbol_H-M P2(1)
_cod_database_code 7034076

loop_
_symmetry_equiv_pos_as_xyz
'x, y, z'
'-x, y+1/2, -z'

loop_
_atom_site_label
_atom_site_type_symbol
_atom_site_fract_x
_atom_site_fract_y
_atom_site_fract_z
_atom_site_U_iso_or_equiv
_atom_site_adp_type
_atom_site_occupancy
_atom_site_symmetry_multiplicity
_atom_site_calc_flag
_atom_site_refinement_flags
Cl1 Cl 0.26709(7) 0.62682(6) 0.11842(5) 0.0358(2) Uani 1 1 d .
Cl2 Cl 0.71587(7) 0.22436(6) 0.37826(5) 0.03328(19) Uani 1 1 d .
N1 N 0.4370(2) 0.1255(2) 0.41617(14) 0.0257(5) Uani 1 1 d .
H1B H 0.5138 0.1519 0.3994 0.031 Uiso 1 1 calc R
C1 C 0.2028(3) -0.0513(3) 0.50635(19) 0.0299(7) Uani 1 1 d .
H1A H 0.2525 -0.1107 0.5304 0.036 Uiso 1 1 calc R
B1 B 0.4420(3) 0.0211(3) 0.4646(2) 0.0263(7) Uani 1 1 d .
N2 N 0.2743(2) 0.0224(2) 0.47273(14) 0.0246(6) Uani 1 1 d .
C2 C 0.0549(3) -0.0406(3) 0.50606(19) 0.0325(8) Uani 1 1 d .
H2A H 0.0028 -0.0933 0.5290 0.039 Uiso 1 1 calc R
C3 C -0.0151(3) 0.0470(3) 0.47214(18) 0.0311(7) Uani 1 1 d .
H3A H -0.1156 0.0551 0.4724 0.037 Uiso 1 1 calc R
C4 C 0.0604(3) 0.1238(3) 0.43758(17) 0.0280(7) Uani 1 1 d .
H4A H 0.0134 0.1847 0.4144 0.034 Uiso 1 1 calc R
C5 C 0.2055(3) 0.1082(3) 0.43818(16) 0.0231(6) Uani 1 1 d .
C6 C 0.3130(3) 0.1703(3) 0.40248(18) 0.0239(7) Uani 1 1 d .
C7 C 0.2804(3) 0.2665(2) 0.35471(18) 0.0246(7) Uani 1 1 d .
C10 C 0.2126(3) 0.4427(3) 0.26716(19) 0.0350(8) Uani 1 1 d .
H10A H 0.1859 0.5050 0.2378 0.042 Uiso 1 1 calc R
C12 C 0.6334(3) -0.0910(3) 0.4008(2) 0.0400(7) Uani 1 1 d .
H12A H 0.6435 -0.1521 0.3669 0.060 Uiso 1 1 calc R
H12B H 0.6914 -0.1008 0.4548 0.060 Uiso 1 1 calc R
H12C H 0.6669 -0.0290 0.3751 0.060 Uiso 1 1 calc R
C13 C 0.4734(3) -0.0772(3) 0.4098(2) 0.0348(8) Uani 1 1 d .
H13A H 0.4400 -0.1411 0.4343 0.042 Uiso 1 1 calc R
H13B H 0.4157 -0.0693 0.3548 0.042 Uiso 1 1 calc R
C14 C 0.5404(3) 0.0301(3) 0.55279(19) 0.0314(7) Uani 1 1 d .
H14A H 0.5313 -0.0355 0.5828 0.038 Uiso 1 1 calc R
H14B H 0.6424 0.0365 0.5450 0.038 Uiso 1 1 calc R
C15 C 0.5055(4) 0.1205(3) 0.6059(2) 0.0438(8) Uani 1 1 d .
H15A H 0.5712 0.1189 0.6581 0.066 Uiso 1 1 calc R
H15B H 0.4057 0.1142 0.6158 0.066 Uiso 1 1 calc R
H15C H 0.5173 0.1863 0.5781 0.066 Uiso 1 1 calc R
C11 C 0.1455(3) 0.4137(3) 0.33143(19) 0.0322(8) Uani 1 1 d .
H11A H 0.0729 0.4583 0.3458 0.039 Uiso 1 1 calc R
C9 C 0.3192(3) 0.3796(3) 0.24636(19) 0.0349(8) Uani 1 1 d .
H9A H 0.3668 0.3973 0.2019 0.042 Uiso 1 1 calc R
C8 C 0.3566(3) 0.2894(3) 0.29131(18) 0.0281(7) Uani 1 1 d .
H8A H 0.4313 0.2450 0.2792 0.034 Uiso 1 1 calc R
N3 N 0.1757(2) 0.3265(2) 0.37531(15) 0.0267(6) Uani 1 1 d .
B100 B 0.5380(4) 0.8222(3) 0.0371(2) 0.0301(8) Uani 1 1 d .
N101 N 0.5505(2) 0.7182(2) 0.08499(14) 0.0271(6) Uani 1 1 d .
H10H H 0.4752 0.6881 0.1005 0.032 Uiso 1 1 calc R
C101 C 0.7734(3) 0.9035(3) -0.00478(19) 0.0335(7) Uani 1 1 d .
H10B H 0.7195 0.9601 -0.0308 0.040 Uiso 1 1 calc R
N102 N 0.7055(3) 0.8283(2) 0.03009(14) 0.0272(6) Uani 1 1 d .
C102 C 0.9203(3) 0.8997(3) -0.00330(19) 0.0353(8) Uani 1 1 d .
H10C H 0.9678 0.9528 -0.0287 0.042 Uiso 1 1 calc R
C103 C 0.9984(3) 0.8175(3) 0.03561(19) 0.0351(8) Uani 1 1 d .
H10D H 1.1001 0.8149 0.0376 0.042 Uiso 1 1 calc R
C104 C 0.9291(3) 0.7389(3) 0.07165(17) 0.0290(7) Uani 1 1 d .
H10E H 0.9815 0.6821 0.0983 0.035 Uiso 1 1 calc R
C105 C 0.7812(3) 0.7463(3) 0.06732(17) 0.0259(7) Uani 1 1 d .
C106 C 0.6781(3) 0.6788(3) 0.10066(17) 0.0257(7) Uani 1 1 d .
C107 C 0.7145(3) 0.5812(2) 0.14598(17) 0.0243(7) Uani 1 1 d .
C110 C 0.7918(3) 0.4039(3) 0.22915(18) 0.0313(7) Uani 1 1 d .
H11B H 0.8219 0.3415 0.2575 0.038 Uiso 1 1 calc R
C112 C 0.4657(4) 0.7191(4) -0.1030(2) 0.0506(10) Uani 1 1 d .
H11C H 0.3989 0.7218 -0.1547 0.076 Uiso 1 1 calc R
H11D H 0.4500 0.6547 -0.0742 0.076 Uiso 1 1 calc R
H11E H 0.5653 0.7211 -0.1138 0.076 Uiso 1 1 calc R
C113 C 0.4392(3) 0.8115(3) -0.0509(2) 0.0359(8) Uani 1 1 d .
H11F H 0.3370 0.8093 -0.0427 0.043 Uiso 1 1 calc R
H11N H 0.4517 0.8755 -0.0822 0.043 Uiso 1 1 calc R
C114 C 0.4904(3) 0.9164(3) 0.09070(19) 0.0374(8) Uani 1 1 d .
H11G H 0.4866 0.9806 0.0575 0.045 Uiso 1 1 calc R
H11H H 0.3912 0.9024 0.1010 0.045 Uiso 1 1 calc R
C115 C 0.5853(4) 0.9380(3) 0.1727(2) 0.0589(10) Uani 1 1 d .
H11I H 0.5959 0.8741 0.2053 0.088 Uiso 1 1 calc R
H11J H 0.5401 0.9919 0.2019 0.088 Uiso 1 1 calc R
H11K H 0.6806 0.9619 0.1635 0.088 Uiso 1 1 calc R
C109 C 0.6784(3) 0.4609(3) 0.24948(18) 0.0302(7) Uani 1 1 d .
H10F H 0.6292 0.4387 0.2922 0.036 Uiso 1 1 calc R
C111 C 0.8612(3) 0.4389(3) 0.16680(18) 0.0307(7) Uani 1 1 d .
H11M H 0.9378 0.3981 0.1525 0.037 Uiso 1 1 calc R
C108 C 0.6379(3) 0.5504(3) 0.20671(18) 0.0294(7) Uani 1 1 d .
H10G H 0.5588 0.5905 0.2185 0.035 Uiso 1 1 calc R
N103 N 0.8264(2) 0.5269(2) 0.12553(15) 0.0288(6) Uani 1 1 d .
O1 O 0.1363(3) 0.2541(2) 0.73321(16) 0.0558(7) Uani 1 1 d .
C4S C 0.0472(4) 0.3441(3) 0.7281(2) 0.0514(9) Uani 1 1 d .
H4SA H 0.0771 0.3949 0.6893 0.062 Uiso 1 1 calc R
H4SB H 0.0535 0.3776 0.7822 0.062 Uiso 1 1 calc R
C3S C -0.1023(4) 0.3068(3) 0.6991(2) 0.0555(10) Uani 1 1 d .
H3SA H -0.1620 0.3622 0.6691 0.067 Uiso 1 1 calc R
H3SB H -0.1491 0.2830 0.7451 0.067 Uiso 1 1 calc R
C1S C 0.0732(5) 0.1878(4) 0.6690(3) 0.0861(16) Uani 1 1 d .
H1SA H 0.0796 0.1146 0.6877 0.103 Uiso 1 1 calc R
H1SB H 0.1263 0.1942 0.6223 0.103 Uiso 1 1 calc R
C2S C -0.0806(4) 0.2168(4) 0.6429(3) 0.0648(12) Uani 1 1 d .
H2SA H -0.1455 0.1580 0.6502 0.078 Uiso 1 1 calc R
H2SB H -0.0983 0.2388 0.5851 0.078 Uiso 1 1 calc R
O2 O 1.1168(3) 1.0738(2) 0.25707(13) 0.0485(7) Uani 1 1 d .
C22S C 0.9690(4) 1.1260(4) 0.1360(2) 0.0599(11) Uani 1 1 d .
H22A H 0.9230 1.1897 0.1103 0.072 Uiso 1 1 calc R
H22B H 0.9095 1.0648 0.1161 0.072 Uiso 1 1 calc R
C23S C 1.1246(4) 1.1144(3) 0.1195(2) 0.0560(10) Uani 1 1 d .
H23A H 1.1277 1.0777 0.0675 0.067 Uiso 1 1 calc R
H23B H 1.1723 1.1829 0.1183 0.067 Uiso 1 1 calc R
C24S C 1.1934(4) 1.0504(3) 0.1914(2) 0.0509(9) Uani 1 1 d .
H24A H 1.1859 0.9754 0.1781 0.061 Uiso 1 1 calc R
H24B H 1.2967 1.0687 0.2064 0.061 Uiso 1 1 calc R
C21S C 0.9907(4) 1.1331(4) 0.2266(2) 0.0608(10) Uani 1 1 d .
H21A H 1.0040 1.2065 0.2441 0.073 Uiso 1 1 calc R
H21B H 0.9057 1.1048 0.2476 0.073 Uiso 1 1 calc R

loop_
_atom_site_aniso_label
_atom_site_aniso_U_11
_atom_site_aniso_U_22
_atom_site_aniso_U_33
_atom_site_aniso_U_23
_atom_site_aniso_U_13
_atom_site_aniso_U_12
Cl1 0.0280(4) 0.0346(5) 0.0462(5) 0.0028(4) 0.0105(3) -0.0008(3)
Cl2 0.0240(3) 0.0321(5) 0.0445(4) 0.0059(4) 0.0080(3) -0.0015(3)
N1 0.0200(11) 0.0287(15) 0.0292(12) 0.0035(13) 0.0069(9) 0.0000(11)
C1 0.0320(15) 0.0248(18) 0.0339(17) 0.0052(15) 0.0079(13) -0.0031(13)
B1 0.0226(15) 0.0247(19) 0.0324(18) 0.0043(16) 0.0071(13) 0.0014(13)
N2 0.0218(11) 0.0247(15) 0.0274(12) -0.0011(11) 0.0045(10) -0.0033(10)
C2 0.0314(15) 0.032(2) 0.0374(18) -0.0023(15) 0.0145(13) -0.0089(14)
C3 0.0212(14) 0.036(2) 0.0380(17) -0.0016(15) 0.0096(12) -0.0050(13)
C4 0.0224(13) 0.0326(18) 0.0294(14) 0.0023(15) 0.0049(11) 0.0018(13)
C5 0.0252(13) 0.0231(18) 0.0217(13) 0.0034(13) 0.0060(11) -0.0028(12)
C6 0.0193(13) 0.0256(18) 0.0262(15) 0.0007(14) 0.0020(11) -0.0003(12)
C7 0.0223(14) 0.0257(18) 0.0252(14) 0.0014(14) 0.0014(12) -0.0053(12)
C10 0.0340(16) 0.031(2) 0.0364(18) 0.0106(16) -0.0052(14) -0.0033(15)
C12 0.0325(16) 0.0405(19) 0.0485(18) -0.0052(15) 0.0108(14) 0.0056(14)
C13 0.0295(15) 0.0314(19) 0.0441(18) -0.0023(15) 0.0079(13) 0.0000(13)
C14 0.0272(15) 0.032(2) 0.0348(17) 0.0061(15) 0.0036(13) 0.0025(13)
C15 0.0497(19) 0.043(2) 0.0382(18) 0.0003(18) 0.0052(15) -0.0036(17)
C11 0.0305(16) 0.028(2) 0.0364(18) 0.0029(16) 0.0002(13) 0.0042(14)
C9 0.0310(16) 0.045(2) 0.0275(16) 0.0087(16) 0.0007(13) -0.0083(15)
C8 0.0213(14) 0.0322(19) 0.0305(16) 0.0034(15) 0.0037(12) -0.0015(13)
N3 0.0252(12) 0.0260(16) 0.0287(13) 0.0004(12) 0.0038(10) -0.0005(11)
B100 0.0237(16) 0.032(2) 0.0346(18) 0.0072(17) 0.0061(14) 0.0032(15)
N101 0.0211(11) 0.0296(15) 0.0305(13) 0.0049(12) 0.0045(9) 0.0011(11)
C101 0.0426(18) 0.0296(19) 0.0294(16) 0.0016(15) 0.0092(14) 0.0001(15)
N102 0.0290(12) 0.0258(16) 0.0267(13) 0.0046(12) 0.0048(10) 0.0018(11)
C102 0.0450(19) 0.032(2) 0.0309(17) 0.0000(15) 0.0134(14) -0.0125(16)
C103 0.0312(16) 0.040(2) 0.0357(17) -0.0067(16) 0.0104(13) -0.0098(14)
C104 0.0262(13) 0.0329(19) 0.0284(14) -0.0024(14) 0.0060(12) -0.0019(13)
C105 0.0264(14) 0.0259(19) 0.0250(14) -0.0027(14) 0.0036(11) 0.0008(12)
C106 0.0269(15) 0.0269(18) 0.0238(15) -0.0003(14) 0.0052(11) -0.0026(13)
C107 0.0205(13) 0.0266(19) 0.0246(14) 0.0003(14) -0.0001(11) 0.0034(12)
C110 0.0309(16) 0.0280(19) 0.0327(17) 0.0046(15) -0.0019(13) 0.0017(14)
C112 0.059(2) 0.046(2) 0.042(2) -0.0057(19) -0.0064(16) 0.012(2)
C113 0.0342(17) 0.036(2) 0.0366(18) 0.0048(16) 0.0017(14) 0.0035(14)
C114 0.0360(17) 0.037(2) 0.0384(17) 0.0023(16) 0.0050(14) 0.0066(15)
C115 0.067(2) 0.063(3) 0.044(2) -0.0125(18) 0.0033(18) 0.016(2)
C109 0.0286(15) 0.035(2) 0.0262(16) 0.0048(15) 0.0033(12) -0.0067(14)
C111 0.0281(15) 0.030(2) 0.0335(17) 0.0016(16) 0.0038(13) 0.0066(14)
C108 0.0270(15) 0.0336(19) 0.0277(16) 0.0036(15) 0.0052(12) 0.0028(13)
N103 0.0237(12) 0.0338(17) 0.0286(13) 0.0042(13) 0.0030(10) 0.0044(12)
O1 0.0486(14) 0.0478(17) 0.0655(16) -0.0029(14) -0.0075(12) 0.0068(12)
C4S 0.051(2) 0.048(2) 0.053(2) 0.0056(18) 0.0008(16) 0.0066(17)
C3S 0.0418(19) 0.061(3) 0.061(2) -0.001(2) 0.0019(16) 0.0079(17)
C1S 0.061(3) 0.085(4) 0.100(3) -0.044(3) -0.022(2) 0.032(2)
C2S 0.058(2) 0.055(3) 0.074(3) 0.002(2) -0.012(2) 0.005(2)
O2 0.0547(14) 0.0525(17) 0.0391(12) -0.0040(12) 0.0102(11) 0.0091(12)
C22S 0.060(2) 0.064(3) 0.053(2) 0.006(2) 0.0003(18) 0.001(2)
C23S 0.062(2) 0.060(3) 0.0462(19) 0.0014(19) 0.0083(17) -0.013(2)
C24S 0.054(2) 0.054(2) 0.049(2) -0.0069(18) 0.0207(17) 0.0014(18)
C21S 0.051(2) 0.076(3) 0.055(2) -0.011(2) 0.0068(17) 0.013(2)

loop_
_atom_type_symbol
_atom_type_description
_atom_type_scat_dispersion_real
_atom_type_scat_dispersion_imag
_atom_type_scat_source
C C 0.0033 0.0016 'International Tables Vol C Tables 4.2.6.8 and 6.1.1.4'
H H 0.0000 0.0000 'International Tables Vol C Tables 4.2.6.8 and 6.1.1.4'
B B 0.0013 0.0007 'International Tables Vol C Tables 4.2.6.8 and 6.1.1.4'
N N 0.0061 0.0033 'International Tables Vol C Tables 4.2.6.8 and 6.1.1.4'
Cl Cl 0.1484 0.1585 'International Tables Vol C Tables 4.2.6.8 and 6.1.1.4'
O O 0.0106 0.0060 'International Tables Vol C Tables 4.2.6.8 and 6.1.1.4'

loop_
_geom_angle_atom_site_label_1
_geom_angle_atom_site_label_2
_geom_angle_atom_site_label_3
_geom_angle
C6 N1 B1 115.3(2)
C6 N1 H1B 122.3
B1 N1 H1B 122.3
N2 C1 C2 119.7(3)
N2 C1 H1A 120.1
C2 C1 H1A 120.1
N1 B1 N2 94.9(2)
N1 B1 C14 111.9(3)
N2 B1 C14 110.6(2)
N1 B1 C13 112.0(3)
N2 B1 C13 109.1(3)
C14 B1 C13 116.2(3)
C1 N2 C5 121.1(2)
C1 N2 B1 126.5(3)
C5 N2 B1 112.4(2)
C3 C2 C1 119.4(3)
C3 C2 H2A 120.3
C1 C2 H2A 120.3
C2 C3 C4 120.5(3)
C2 C3 H3A 119.7
C4 C3 H3A 119.7
C5 C4 C3 117.6(3)
C5 C4 H4A 121.2
C3 C4 H4A 121.2
N2 C5 C4 121.6(3)
N2 C5 C6 107.4(2)
C4 C5 C6 130.9(3)
N1 C6 C7 125.1(3)
N1 C6 C5 110.0(3)
C7 C6 C5 124.8(2)
N3 C7 C8 123.9(3)
N3 C7 C6 116.3(3)
C8 C7 C6 119.7(3)
C9 C10 C11 118.4(3)
C9 C10 H10A 120.8
C11 C10 H10A 120.8
C13 C12 H12A 109.5
C13 C12 H12B 109.5
H12A C12 H12B 109.5
C13 C12 H12C 109.5
H12A C12 H12C 109.5
H12B C12 H12C 109.5
C12 C13 B1 114.4(3)
C12 C13 H13A 108.7
B1 C13 H13A 108.7
C12 C13 H13B 108.7
B1 C13 H13B 108.7
H13A C13 H13B 107.6
C15 C14 B1 116.0(3)
C15 C14 H14A 108.3
B1 C14 H14A 108.3
C15 C14 H14B 108.3
B1 C14 H14B 108.3
H14A C14 H14B 107.4
C14 C15 H15A 109.5
C14 C15 H15B 109.5
H15A C15 H15B 109.5
C14 C15 H15C 109.5
H15A C15 H15C 109.5
H15B C15 H15C 109.5
N3 C11 C10 124.5(3)
N3 C11 H11A 117.8
C10 C11 H11A 117.8
C10 C9 C8 119.2(3)
C10 C9 H9A 120.4
C8 C9 H9A 120.4
C9 C8 C7 117.7(3)
C9 C8 H8A 121.2
C7 C8 H8A 121.2
C7 N3 C11 116.3(3)
N101 B100 N102 94.9(2)
N101 B100 C113 112.3(3)
N102 B100 C113 111.7(2)
N101 B100 C114 111.8(3)
N102 B100 C114 111.5(3)
C113 B100 C114 113.4(3)
C106 N101 B100 115.8(2)
C106 N101 H10H 122.1
B100 N101 H10H 122.1
N102 C101 C102 120.7(3)
N102 C101 H10B 119.6
C102 C101 H10B 119.6
C101 N102 C105 120.4(3)
C101 N102 B100 127.5(3)
C105 N102 B100 112.1(2)
C101 C102 C103 119.3(3)
C101 C102 H10C 120.3
C103 C102 H10C 120.3
C102 C103 C104 120.5(3)
C102 C103 H10D 119.8
C104 C103 H10D 119.8
C105 C104 C103 117.6(3)
C105 C104 H10E 121.2
C103 C104 H10E 121.2
N102 C105 C104 121.5(3)
N102 C105 C106 107.5(2)
C104 C105 C106 130.9(3)
N101 C106 C105 109.7(3)
N101 C106 C107 124.8(3)
C105 C106 C107 125.5(3)
N103 C107 C108 123.4(3)
N103 C107 C106 115.9(3)
C108 C107 C106 120.7(3)
C109 C110 C111 119.0(3)
C109 C110 H11B 120.5
C111 C110 H11B 120.5
C113 C112 H11C 109.5
C113 C112 H11D 109.5
H11C C112 H11D 109.5
C113 C112 H11E 109.5
H11C C112 H11E 109.5
H11D C112 H11E 109.5
C112 C113 B100 117.6(3)
C112 C113 H11F 107.9
B100 C113 H11F 107.9
C112 C113 H11N 107.9
B100 C113 H11N 107.9
H11F C113 H11N 107.2
C115 C114 B100 117.2(3)
C115 C114 H11G 108.0
B100 C114 H11G 108.0
C115 C114 H11H 108.0
B100 C114 H11H 108.0
H11G C114 H11H 107.2
C114 C115 H11I 109.5
C114 C115 H11J 109.5
H11I C115 H11J 109.5
C114 C115 H11K 109.5
H11I C115 H11K 109.5
H11J C115 H11K 109.5
C108 C109 C110 118.6(3)
C108 C109 H10F 120.7
C110 C109 H10F 120.7
N103 C111 C110 123.6(3)
N103 C111 H11M 118.2
C110 C111 H11M 118.2
C109 C108 C107 118.9(3)
C109 C108 H10G 120.5
C107 C108 H10G 120.5
C111 N103 C107 116.4(3)
C1S O1 C4S 105.9(3)
O1 C4S C3S 105.8(3)
O1 C4S H4SA 110.6
C3S C4S H4SA 110.6
O1 C4S H4SB 110.6
C3S C4S H4SB 110.6
H4SA C4S H4SB 108.7
C4S C3S C2S 103.4(3)
C4S C3S H3SA 111.1
C2S C3S H3SA 111.1
C4S C3S H3SB 111.1
C2S C3S H3SB 111.1
H3SA C3S H3SB 109.0
O1 C1S C2S 109.8(3)
O1 C1S H1SA 109.7
C2S C1S H1SA 109.7
O1 C1S H1SB 109.7
C2S C1S H1SB 109.7
H1SA C1S H1SB 108.2
C1S C2S C3S 103.3(3)
C1S C2S H2SA 111.1
C3S C2S H2SA 111.1
C1S C2S H2SB 111.1
C3S C2S H2SB 111.1
H2SA C2S H2SB 109.1
C21S O2 C24S 109.2(3)
C21S C22S C23S 101.8(3)
C21S C22S H22A 111.4
C23S C22S H22A 111.4
C21S C22S H22B 111.4
C23S C22S H22B 111.4
H22A C22S H22B 109.3
C24S C23S C22S 102.2(3)
C24S C23S H23A 111.3
C22S C23S H23A 111.3
C24S C23S H23B 111.3
C22S C23S H23B 111.3
H23A C23S H23B 109.2
O2 C24S C23S 106.6(3)
O2 C24S H24A 110.4
C23S C24S H24A 110.4
O2 C24S H24B 110.4
C23S C24S H24B 110.4
H24A C24S H24B 108.6
O2 C21S C22S 107.3(3)
O2 C21S H21A 110.3
C22S C21S H21A 110.3
O2 C21S H21B 110.3
C22S C21S H21B 110.3
H21A C21S H21B 108.5

loop_
_geom_bond_atom_site_label_1
_geom_bond_atom_site_label_2
_geom_bond_distance
N1 C6 1.286(3)
N1 B1 1.563(5)
N1 H1B 0.8800
C1 N2 1.334(4)
C1 C2 1.394(4)
C1 H1A 0.9500
B1 N2 1.600(4)
B1 C14 1.607(4)
B1 C13 1.613(5)
N2 C5 1.359(4)
C2 C3 1.379(5)
C2 H2A 0.9500
C3 C4 1.391(4)
C3 H3A 0.9500
C4 C5 1.374(4)
C4 H4A 0.9500
C5 C6 1.482(4)
C6 C7 1.475(4)
C7 N3 1.336(4)
C7 C8 1.396(4)
C10 C9 1.375(5)
C10 C11 1.375(4)
C10 H10A 0.9500
C12 C13 1.543(4)
C12 H12A 0.9800
C12 H12B 0.9800
C12 H12C 0.9800
C13 H13A 0.9900
C13 H13B 0.9900
C14 C15 1.526(5)
C14 H14A 0.9900
C14 H14B 0.9900
C15 H15A 0.9800
C15 H15B 0.9800
C15 H15C 0.9800
C11 N3 1.343(4)
C11 H11A 0.9500
C9 C8 1.395(5)
C9 H9A 0.9500
C8 H8A 0.9500
B100 N101 1.550(5)
B100 N102 1.597(4)
B100 C113 1.608(5)
B100 C114 1.609(5)
N101 C106 1.288(4)
N101 H10H 0.8800
C101 N102 1.340(4)
C101 C102 1.376(4)
C101 H10B 0.9500
N102 C105 1.364(4)
C102 C103 1.386(5)
C102 H10C 0.9500
C103 C104 1.389(5)
C103 H10D 0.9500
C104 C105 1.381(4)
C104 H10E 0.9500
C105 C106 1.472(4)
C106 C107 1.475(4)
C107 N103 1.349(4)
C107 C108 1.387(4)
C110 C109 1.378(4)
C110 C111 1.384(4)
C110 H11B 0.9500
C112 C113 1.514(5)
C112 H11C 0.9800
C112 H11D 0.9800
C112 H11E 0.9800
C113 H11F 0.9900
C113 H11N 0.9900
C114 C115 1.530(5)
C114 H11G 0.9900
C114 H11H 0.9900
C115 H11I 0.9800
C115 H11J 0.9800
C115 H11K 0.9800
C109 C108 1.374(5)
C109 H10F 0.9500
C111 N103 1.337(4)
C111 H11M 0.9500
C108 H10G 0.9500
O1 C1S 1.420(5)
O1 C4S 1.421(4)
C4S C3S 1.489(5)
C4S H4SA 0.9900
C4S H4SB 0.9900
C3S C2S 1.521(6)
C3S H3SA 0.9900
C3S H3SB 0.9900
C1S C2S 1.487(5)
C1S H1SA 0.9900
C1S H1SB 0.9900
C2S H2SA 0.9900
C2S H2SB 0.9900
O2 C21S 1.431(4)
O2 C24S 1.431(4)
C22S C21S 1.490(5)
C22S C23S 1.535(5)
C22S H22A 0.9900
C22S H22B 0.9900
C23S C24S 1.508(5)
C23S H23A 0.9900
C23S H23B 0.9900
C24S H24A 0.9900
C24S H24B 0.9900
C21S H21A 0.9900
C21S H21B 0.9900
